data_4072208
loop_
_publ_author_name
'Emslie, David J. H.'
'Harrington, Laura E.'
'Jenkins, Hilary A.'
'Robertson, Craig M.'
'Britten, James F.'

_publ_section_title
;
 Group 10 Transition-Metal Complexes of an Ambiphilic PSB-Ligand:
 Investigations into \h3(BCC)-Triarylborane Coordination
;
_journal_issue 20
_journal_name_full Organometallics
_journal_page_first 5317
_journal_paper_doi 10.1021/om800670e
_journal_volume 27
_journal_year 2008
_chemical_formula_moiety 'C47 H48BPPdS, C7H8'
_chemical_formula_sum 'C54 H56 B P Pd S'
_chemical_formula_weight 885.23
_chemical_name_systematic
; 
 ? 
;
_space_group_IT_number 14
_symmetry_cell_setting monoclinic
_symmetry_space_group_name_Hall '-P 2yn'
_symmetry_space_group_name_H-M 'P 1 21/n 1'
_atom_sites_solution_hydrogens geom
_atom_sites_solution_primary direct
_atom_sites_solution_secondary difmap
_audit_creation_method SHELXL-97
_cell_angle_alpha 90.00
_cell_angle_beta 102.427(2)
_cell_angle_gamma 90.00
_cell_formula_units_Z 4
_cell_length_a 15.9022(16)
_cell_length_b 12.5955(13)
_cell_length_c 23.306(3)
_cell_measurement_reflns_used 4109
_cell_measurement_temperature 173(2)
_cell_measurement_theta_max 21.46
_cell_measurement_theta_min 2.15
_cell_volume 4558.7(9)
_computing_cell_refinement 'Bruker SMART'
_computing_data_collection 'Bruker SMART'
_computing_data_reduction 'Bruker SAINT'
_computing_molecular_graphics 'Bruker SHELXTL'
_computing_publication_material 'Bruker SHELXTL'
_computing_structure_refinement 'Bruker SHELXTL'
_computing_structure_solution 'Bruker SHELXTL'
_diffrn_ambient_temperature 173(2)
_diffrn_measured_fraction_theta_full 0.997
_diffrn_measured_fraction_theta_max 0.997
_diffrn_measurement_device_type 'CCD area detector'
_diffrn_measurement_method 'phi and omega scans'
_diffrn_radiation_monochromator graphite
_diffrn_radiation_source 'rotating anode'
_diffrn_radiation_type MoK\a
_diffrn_radiation_wavelength 0.71073
_diffrn_reflns_av_R_equivalents 0.0982
_diffrn_reflns_av_sigmaI/netI 0.0847
_diffrn_reflns_limit_h_max 11
_diffrn_reflns_limit_h_min -21
_diffrn_reflns_limit_k_max 16
_diffrn_reflns_limit_k_min -16
_diffrn_reflns_limit_l_max 31
_diffrn_reflns_limit_l_min -28
_diffrn_reflns_number 59472
_diffrn_reflns_theta_full 28.35
_diffrn_reflns_theta_max 28.35
_diffrn_reflns_theta_min 1.79
_exptl_absorpt_coefficient_mu 0.523
_exptl_absorpt_correction_T_max 1.0
_exptl_absorpt_correction_T_min 0.83
_exptl_absorpt_correction_type analytical
_exptl_absorpt_process_details sadabs
_exptl_crystal_colour colourless
_exptl_crystal_density_diffrn 1.290
_exptl_crystal_density_method 'not measured'
_exptl_crystal_description block
_exptl_crystal_F_000 1848
_exptl_crystal_size_max 0.20
_exptl_crystal_size_mid 0.10
_exptl_crystal_size_min 0.02
_refine_diff_density_max 0.675
_refine_diff_density_min -0.752
_refine_diff_density_rms 0.093
_refine_ls_extinction_method none
_refine_ls_goodness_of_fit_ref 1.042
_refine_ls_hydrogen_treatment constr
_refine_ls_matrix_type full
_refine_ls_number_parameters 473
_refine_ls_number_reflns 11361
_refine_ls_number_restraints 42
_refine_ls_restrained_S_all 1.050
_refine_ls_R_factor_all 0.1242
_refine_ls_R_factor_gt 0.0567
_refine_ls_shift/su_max 0.008
_refine_ls_shift/su_mean 0.000
_refine_ls_structure_factor_coef Fsqd
_refine_ls_weighting_details 'calc w=1/[\s^2^(Fo^2^)+(0.0560P)^2^+3.9228P] where P=(Fo^2^+2Fc^2^)/3'
_refine_ls_weighting_scheme calc
_refine_ls_wR_factor_gt 0.1249
_refine_ls_wR_factor_ref 0.1515
_reflns_number_gt 6343
_reflns_number_total 11361
_reflns_threshold_expression >2sigma(I)
_cod_data_source_file om800670e_si_002.cif
_cod_data_source_block de1005
_cod_depositor_comments
;
The following automatic conversions were performed:

'_symmetry_cell_setting' value 'Monoclinic' changed to 'monoclinic'
according to /home/saulius/struct/CIF-dictionaries/cif_core.dic
dictionary named 'cif_core.dic' version 2.4.1 from 2010-06-29.

Automatic conversion script
Id: cif_fix_values 1715 2011-07-08 13:25:40Z adriana 
;
_cod_original_sg_symbol_H-M 'P2(1)/n  '
_cod_database_code 4072208

loop_
_symmetry_equiv_pos_as_xyz
'x, y, z'
'-x+1/2, y+1/2, -z+1/2'
'-x, -y, -z'
'x-1/2, -y-1/2, z-1/2'

loop_
_atom_site_label
_atom_site_type_symbol
_atom_site_fract_x
_atom_site_fract_y
_atom_site_fract_z
_atom_site_U_iso_or_equiv
_atom_site_adp_type
_atom_site_occupancy
_atom_site_symmetry_multiplicity
_atom_site_calc_flag
_atom_site_refinement_flags
_atom_site_disorder_assembly
_atom_site_disorder_group
Pd Pd 0.41703(2) 0.20298(3) 0.015139(14) 0.03271(11) Uani 1 1 d . . .
S S 0.41227(6) 0.38620(8) 0.02221(4) 0.0298(2) Uani 1 1 d . . .
P P 0.34662(7) 0.22908(9) -0.08296(5) 0.0351(3) Uani 1 1 d . . .
B B 0.4623(3) 0.2242(4) 0.1159(2) 0.0355(12) Uani 1 1 d . . .
C1 C 0.1797(3) 0.5115(4) -0.0482(2) 0.0418(11) Uani 1 1 d . . .
H1 H 0.1431 0.5656 -0.0390 0.050 Uiso 1 1 calc R . .
C1S C -0.0666(9) 0.1222(11) -0.0261(6) 0.143(5) Uiso 0.710(6) 1 d P A 1
H1SA H -0.0557 0.1250 -0.0659 0.215 Uiso 0.710(6) 1 calc PR A 1
H1SB H -0.1188 0.1627 -0.0248 0.215 Uiso 0.710(6) 1 calc PR A 1
H1SC H -0.0744 0.0482 -0.0154 0.215 Uiso 0.710(6) 1 calc PR A 1
C1T C -0.0241(13) 0.1568(17) -0.0595(9) 0.070 Uiso 0.290(6) 1 d P A 2
H1TA H 0.0143 0.1729 -0.0860 0.105 Uiso 0.290(6) 1 calc PR A 2
H1TB H -0.0794 0.1927 -0.0734 0.105 Uiso 0.290(6) 1 calc PR A 2
H1TC H -0.0334 0.0800 -0.0587 0.105 Uiso 0.290(6) 1 calc PR A 2
C2 C 0.1507(2) 0.4497(3) -0.09865(18) 0.0416(11) Uani 1 1 d . . .
C2S C 0.0054(2) 0.1674(3) 0.01468(18) 0.100 Uiso 0.710(6) 1 d PR A 1
C2T C 0.0136(2) 0.1927(3) -0.00230(18) 0.070 Uiso 0.290(6) 1 d PR A 2
C3 C 0.2039(2) 0.3705(3) -0.11096(17) 0.0430(11) Uani 1 1 d . . .
H3 H 0.1857 0.3291 -0.1455 0.052 Uiso 1 1 calc R . .
C3S C 0.0687(2) 0.2102(3) -0.01065(17) 0.100 Uiso 0.710(6) 1 d PR A 1
H3SA H 0.0656 0.2023 -0.0516 0.120 Uiso 0.710(6) 1 calc PR A 1
C3T C 0.0968(2) 0.2276(3) 0.00026(17) 0.070 Uiso 0.290(6) 1 d PR A 2
H3TA H 0.1185 0.2320 -0.0346 0.084 Uiso 0.290(6) 1 calc PR A 2
C4 C 0.2834(2) 0.3491(3) -0.07432(17) 0.0349(10) Uani 1 1 d . . .
C4S C 0.1368(2) 0.2647(3) 0.02406(17) 0.100 Uiso 0.710(6) 1 d PR A 1
H4SA H 0.1801 0.2945 0.0065 0.120 Uiso 0.710(6) 1 calc PR A 1
C4T C 0.1485(2) 0.2562(3) 0.05408(17) 0.070 Uiso 0.290(6) 1 d PR A 2
H4TA H 0.2056 0.2804 0.0557 0.084 Uiso 0.290(6) 1 calc PR A 2
C5 C 0.4091(2) 0.3248(3) 0.13192(17) 0.0330(10) Uani 1 1 d . . .
C5S C 0.1427(2) 0.2765(3) 0.08364(17) 0.100 Uiso 0.710(6) 1 d PR A 1
H5SA H 0.1896 0.3140 0.1070 0.120 Uiso 0.710(6) 1 calc PR A 1
C5T C 0.1182(2) 0.2500(3) 0.10489(17) 0.070 Uiso 0.290(6) 1 d PR A 2
H5TA H 0.1539 0.2698 0.1414 0.084 Uiso 0.290(6) 1 calc PR A 2
C6 C 0.3850(3) 0.3367(3) 0.18539(17) 0.0364(10) Uani 1 1 d . B .
H6 H 0.4069 0.2883 0.2163 0.044 Uiso 1 1 calc R . .
C6S C 0.0797(3) 0.2333(3) 0.10905(17) 0.100 Uiso 0.710(6) 1 d PR A 1
H6SA H 0.0835 0.2403 0.1501 0.120 Uiso 0.710(6) 1 calc PR A 1
C6T C 0.0353(3) 0.2147(3) 0.10244(17) 0.070 Uiso 0.290(6) 1 d PR A 2
H6TA H 0.0142 0.2094 0.1375 0.084 Uiso 0.290(6) 1 calc PR A 2
C7 C 0.3294(2) 0.4176(3) 0.19528(17) 0.0359(10) Uani 1 1 d . . .
C7S C 0.0101(2) 0.1792(3) 0.07428(17) 0.100 Uiso 0.710(6) 1 d PR A 1
H7SA H -0.0338 0.1506 0.0916 0.120 Uiso 0.710(6) 1 calc PR A 1
C7T C -0.0178(2) 0.1865(3) 0.04855(17) 0.070 Uiso 0.290(6) 1 d PR A 2
H7TA H -0.0752 0.1633 0.0469 0.084 Uiso 0.290(6) 1 calc PR A 2
C8 C 0.2991(3) 0.4902(3) 0.15020(19) 0.0360(10) Uani 1 1 d . B .
H8 H 0.2607 0.5445 0.1565 0.043 Uiso 1 1 calc R . .
C9 C 0.2921(2) 0.5629(3) 0.04522(19) 0.0339(10) Uani 1 1 d . B .
C10 C 0.2602(3) 0.4968(3) -0.01105(18) 0.0342(10) Uani 1 1 d . . .
C11 C 0.3119(2) 0.4141(3) -0.02571(18) 0.0312(9) Uani 1 1 d . . .
C12 C 0.3787(2) 0.4023(3) 0.08977(18) 0.0307(9) Uani 1 1 d . B .
C13 C 0.3236(2) 0.4852(3) 0.09650(19) 0.0335(10) Uani 1 1 d . . .
C14 C 0.3673(3) 0.6362(3) 0.0369(2) 0.0406(11) Uani 1 1 d . . .
H14C H 0.3874 0.6781 0.0726 0.061 Uiso 1 1 calc R B .
H14B H 0.3470 0.6841 0.0036 0.061 Uiso 1 1 calc R . .
H14A H 0.4147 0.5927 0.0291 0.061 Uiso 1 1 calc R . .
C15 C 0.2209(3) 0.6352(4) 0.0580(2) 0.0448(11) Uani 1 1 d . . .
H15C H 0.2431 0.6763 0.0937 0.067 Uiso 1 1 d R B .
H15B H 0.1721 0.5917 0.0635 0.067 Uiso 1 1 d R . .
H15A H 0.2018 0.6838 0.0249 0.067 Uiso 1 1 d R . .
C16 C 0.0610(3) 0.4713(4) -0.1375(2) 0.0533(13) Uani 1 1 d . . .
C17 C -0.0059(3) 0.4773(5) -0.0990(3) 0.0672(16) Uani 1 1 d U . .
H17C H 0.0099 0.5343 -0.0700 0.101 Uiso 1 1 calc R . .
H17B H -0.0074 0.4095 -0.0786 0.101 Uiso 1 1 calc R . .
H17A H -0.0628 0.4920 -0.1237 0.101 Uiso 1 1 calc R . .
C18 C 0.0626(4) 0.5769(5) -0.1695(3) 0.0832(19) Uani 1 1 d U . .
H18C H 0.1049 0.5733 -0.1944 0.125 Uiso 1 1 calc R . .
H18B H 0.0784 0.6340 -0.1406 0.125 Uiso 1 1 calc R . .
H18A H 0.0054 0.5913 -0.1939 0.125 Uiso 1 1 calc R . .
C19 C 0.0331(4) 0.3835(6) -0.1820(3) 0.095(2) Uani 1 1 d U . .
H19C H 0.0740 0.3785 -0.2079 0.142 Uiso 1 1 calc R . .
H19B H -0.0244 0.3994 -0.2055 0.142 Uiso 1 1 calc R . .
H19A H 0.0317 0.3159 -0.1615 0.142 Uiso 1 1 calc R . .
C20A C 0.3007(3) 0.4254(4) 0.2544(2) 0.0408(11) Uani 0.607(13) 1 d P B 1
C20B C 0.3007(3) 0.4254(4) 0.2544(2) 0.0408(11) Uani 0.393(13) 1 d P B 2
C21A C 0.2620(8) 0.3220(9) 0.2680(4) 0.074(3) Uani 0.607(13) 1 d P B 1
H21A H 0.2440 0.3281 0.3055 0.111 Uiso 0.607(13) 1 calc PR B 1
H21B H 0.3049 0.2654 0.2707 0.111 Uiso 0.607(13) 1 calc PR B 1
H21C H 0.2119 0.3052 0.2367 0.111 Uiso 0.607(13) 1 calc PR B 1
C21B C 0.3296(12) 0.3282(14) 0.2968(7) 0.078(5) Uani 0.393(13) 1 d P B 2
H21D H 0.3095 0.3388 0.3333 0.117 Uiso 0.393(13) 1 calc PR B 2
H21E H 0.3925 0.3228 0.3057 0.117 Uiso 0.393(13) 1 calc PR B 2
H21F H 0.3046 0.2627 0.2776 0.117 Uiso 0.393(13) 1 calc PR B 2
C22A C 0.3787(7) 0.4490(10) 0.3015(4) 0.074(3) Uani 0.607(13) 1 d P B 1
H22A H 0.3620 0.4546 0.3395 0.111 Uiso 0.607(13) 1 calc PR B 1
H22B H 0.4043 0.5162 0.2927 0.111 Uiso 0.607(13) 1 calc PR B 1
H22C H 0.4208 0.3917 0.3032 0.111 Uiso 0.607(13) 1 calc PR B 1
C22B C 0.3413(11) 0.5230(17) 0.2894(6) 0.078(5) Uani 0.393(13) 1 d P B 2
H22D H 0.3265 0.5871 0.2655 0.117 Uiso 0.393(13) 1 calc PR B 2
H22E H 0.4040 0.5148 0.2997 0.117 Uiso 0.393(13) 1 calc PR B 2
H22F H 0.3192 0.5295 0.3254 0.117 Uiso 0.393(13) 1 calc PR B 2
C23A C 0.2332(7) 0.5109(11) 0.2540(4) 0.074(3) Uani 0.607(13) 1 d P B 1
H23A H 0.2173 0.5129 0.2924 0.111 Uiso 0.607(13) 1 calc PR B 1
H23B H 0.1820 0.4950 0.2234 0.111 Uiso 0.607(13) 1 calc PR B 1
H23C H 0.2566 0.5799 0.2460 0.111 Uiso 0.607(13) 1 calc PR B 1
C23B C 0.2042(11) 0.4369(17) 0.2456(7) 0.078(5) Uani 0.393(13) 1 d P B 2
H23D H 0.1853 0.4995 0.2214 0.117 Uiso 0.393(13) 1 calc PR B 2
H23E H 0.1888 0.4450 0.2839 0.117 Uiso 0.393(13) 1 calc PR B 2
H23F H 0.1761 0.3735 0.2259 0.117 Uiso 0.393(13) 1 calc PR B 2
C24 C 0.2633(3) 0.1424(4) -0.1248(2) 0.0440(9) Uani 1 1 d U . .
C25 C 0.2256(4) 0.0742(5) -0.0917(3) 0.0745(16) Uani 1 1 d U . .
H25 H 0.2482 0.0674 -0.0507 0.089 Uiso 1 1 calc R . .
C26 C 0.1531(4) 0.0141(5) -0.1194(3) 0.0720(11) Uani 1 1 d U . .
H26 H 0.1257 -0.0322 -0.0969 0.086 Uiso 1 1 calc R . .
C27 C 0.1226(4) 0.0232(5) -0.1787(3) 0.0729(12) Uani 1 1 d U . .
H27 H 0.0738 -0.0171 -0.1973 0.087 Uiso 1 1 calc R . .
C28 C 0.1612(3) 0.0892(5) -0.2116(2) 0.0631(13) Uani 1 1 d U . .
H28 H 0.1395 0.0947 -0.2528 0.076 Uiso 1 1 calc R . .
C29 C 0.2322(3) 0.1481(4) -0.1846(2) 0.0539(11) Uani 1 1 d U . .
H29 H 0.2598 0.1931 -0.2076 0.065 Uiso 1 1 calc R . .
C30 C 0.4122(3) 0.2665(3) -0.13481(18) 0.0354(10) Uani 1 1 d . . .
C31 C 0.4252(3) 0.3704(4) -0.1502(2) 0.0424(11) Uani 1 1 d . . .
H31 H 0.3929 0.4260 -0.1378 0.051 Uiso 1 1 calc R . .
C32 C 0.4853(3) 0.3935(4) -0.1839(2) 0.0502(13) Uani 1 1 d . . .
H32 H 0.4952 0.4651 -0.1934 0.060 Uiso 1 1 calc R . .
C33 C 0.5300(3) 0.3134(5) -0.2033(2) 0.0590(15) Uani 1 1 d . . .
H33 H 0.5705 0.3296 -0.2267 0.071 Uiso 1 1 calc R . .
C35 C 0.4587(3) 0.1855(4) -0.1547(2) 0.0471(12) Uani 1 1 d . . .
H35 H 0.4506 0.1137 -0.1446 0.057 Uiso 1 1 calc R . .
C42 C 0.4133(3) 0.1190(3) 0.09724(18) 0.0338(10) Uani 1 1 d . . .
C43 C 0.4467(3) 0.0417(3) 0.06374(19) 0.0399(11) Uani 1 1 d . . .
H43 H 0.5011 0.0448 0.0601 0.045(13) Uiso 1 1 d R . .
C44 C 0.4004(3) -0.0494(4) 0.0414(2) 0.0490(12) Uani 1 1 d . . .
H44 H 0.4264 -0.1013 0.0212 0.059 Uiso 1 1 calc R . .
C34 C 0.5170(3) 0.2106(5) -0.1894(2) 0.0585(14) Uani 1 1 d . . .
H34 H 0.5480 0.1555 -0.2035 0.070 Uiso 1 1 calc R . .
C46 C 0.2808(3) 0.0135(4) 0.0777(2) 0.0511(13) Uani 1 1 d . . .
H46 H 0.2231 0.0044 0.0820 0.061 Uiso 1 1 calc R . .
C47 C 0.3253(3) 0.1022(4) 0.1005(2) 0.0427(12) Uani 1 1 d . . .
H47 H 0.2971 0.1543 0.1191 0.051 Uiso 1 1 calc R . .
C36 C 0.5637(3) 0.2281(4) 0.13506(19) 0.0389(11) Uani 1 1 d . . .
C41 C 0.6113(3) 0.3156(4) 0.1245(2) 0.0499(13) Uani 1 1 d . . .
H41 H 0.5817 0.3750 0.1047 0.060 Uiso 1 1 calc R . .
C40 C 0.7002(3) 0.3195(5) 0.1418(2) 0.0636(16) Uani 1 1 d . . .
H40 H 0.7309 0.3795 0.1323 0.076 Uiso 1 1 calc R . .
C39 C 0.7439(4) 0.2359(5) 0.1729(3) 0.0716(18) Uani 1 1 d . . .
H39 H 0.8048 0.2381 0.1856 0.086 Uiso 1 1 calc R . .
C38 C 0.6984(4) 0.1495(5) 0.1853(3) 0.0736(18) Uani 1 1 d . . .
H38 H 0.7281 0.0923 0.2074 0.088 Uiso 1 1 calc R . .
C37 C 0.6105(3) 0.1445(4) 0.1661(2) 0.0551(13) Uani 1 1 d . . .
H37 H 0.5808 0.0826 0.1742 0.066 Uiso 1 1 calc R . .
C45 C 0.3180(3) -0.0639(4) 0.0484(2) 0.0509(13) Uani 1 1 d . . .
H45 H 0.2866 -0.1257 0.0335 0.061 Uiso 1 1 calc R . .

loop_
_atom_site_aniso_label
_atom_site_aniso_U_11
_atom_site_aniso_U_22
_atom_site_aniso_U_33
_atom_site_aniso_U_23
_atom_site_aniso_U_13
_atom_site_aniso_U_12
Pd 0.03752(18) 0.03182(18) 0.03050(19) 0.00033(16) 0.01113(13) 0.00160(15)
S 0.0287(5) 0.0304(6) 0.0313(6) 0.0003(5) 0.0087(4) 0.0009(4)
P 0.0383(6) 0.0373(7) 0.0309(6) -0.0009(5) 0.0098(5) -0.0010(5)
B 0.043(3) 0.036(3) 0.029(3) 0.006(2) 0.010(2) 0.003(2)
C1 0.033(2) 0.050(3) 0.045(3) 0.005(2) 0.013(2) 0.008(2)
C2 0.030(2) 0.052(3) 0.043(3) 0.009(2) 0.008(2) 0.003(2)
C3 0.038(2) 0.056(3) 0.034(3) -0.004(2) 0.008(2) 0.002(2)
C4 0.033(2) 0.039(3) 0.034(3) 0.002(2) 0.0114(19) -0.0027(19)
C5 0.038(2) 0.032(2) 0.030(2) -0.0010(18) 0.0098(18) -0.0041(18)
C6 0.048(3) 0.032(2) 0.029(2) 0.0005(19) 0.009(2) -0.002(2)
C7 0.034(2) 0.041(3) 0.034(3) -0.008(2) 0.0119(19) -0.0060(19)
C8 0.034(2) 0.038(3) 0.038(3) -0.004(2) 0.0123(19) -0.0012(19)
C9 0.033(2) 0.031(2) 0.039(3) 0.003(2) 0.0117(19) 0.0071(18)
C10 0.034(2) 0.037(2) 0.032(2) 0.004(2) 0.0079(18) 0.0010(18)
C11 0.031(2) 0.032(2) 0.032(2) 0.0027(19) 0.0110(18) 0.0005(18)
C12 0.032(2) 0.030(2) 0.031(2) -0.0042(19) 0.0103(18) -0.0024(17)
C13 0.031(2) 0.032(2) 0.039(3) 0.000(2) 0.0090(19) -0.0018(18)
C14 0.045(3) 0.031(2) 0.046(3) 0.002(2) 0.010(2) -0.003(2)
C15 0.048(3) 0.045(3) 0.042(3) -0.002(2) 0.011(2) 0.014(2)
C16 0.035(2) 0.069(4) 0.052(3) -0.001(3) 0.001(2) 0.007(2)
C17 0.0645(17) 0.0691(18) 0.0680(18) 0.0004(10) 0.0144(10) 0.0009(10)
C18 0.082(2) 0.084(2) 0.083(2) 0.0027(10) 0.0171(11) 0.0003(10)
C19 0.093(2) 0.096(2) 0.095(2) -0.0023(10) 0.0184(11) 0.0015(10)
C20A 0.047(3) 0.046(3) 0.033(3) -0.002(2) 0.017(2) 0.000(2)
C20B 0.047(3) 0.046(3) 0.033(3) -0.002(2) 0.017(2) 0.000(2)
C21A 0.085(5) 0.103(6) 0.046(4) -0.005(3) 0.037(3) 0.000(4)
C21B 0.088(8) 0.114(10) 0.042(5) 0.003(5) 0.038(5) -0.003(6)
C22A 0.085(5) 0.103(6) 0.046(4) -0.005(3) 0.037(3) 0.000(4)
C22B 0.088(8) 0.114(10) 0.042(5) 0.003(5) 0.038(5) -0.003(6)
C23A 0.085(5) 0.103(6) 0.046(4) -0.005(3) 0.037(3) 0.000(4)
C23B 0.088(8) 0.114(10) 0.042(5) 0.003(5) 0.038(5) -0.003(6)
C24 0.053(3) 0.045(3) 0.0344(17) -0.006(2) 0.0101(16) 0.0056(17)
C25 0.091(4) 0.084(4) 0.055(2) -0.009(3) 0.030(2) -0.031(3)
C26 0.0715(14) 0.0729(15) 0.0725(12) 0.0020(9) 0.0176(9) -0.0112(9)
C27 0.0707(14) 0.0735(15) 0.0733(13) -0.0022(9) 0.0133(9) -0.0038(9)
C28 0.061(3) 0.074(4) 0.0499(19) -0.012(2) 0.001(2) -0.006(2)
C29 0.056(3) 0.063(3) 0.0380(17) -0.008(2) -0.001(2) 0.0025(18)
C30 0.034(2) 0.043(3) 0.029(2) -0.0026(19) 0.0050(18) 0.0006(18)
C31 0.041(3) 0.042(3) 0.044(3) 0.004(2) 0.008(2) 0.001(2)
C32 0.052(3) 0.055(3) 0.043(3) 0.011(3) 0.009(2) -0.009(2)
C33 0.055(3) 0.085(5) 0.041(3) -0.002(3) 0.020(2) -0.010(3)
C35 0.053(3) 0.044(3) 0.049(3) -0.006(2) 0.019(2) 0.001(2)
C42 0.043(2) 0.031(2) 0.030(2) 0.0049(19) 0.0139(19) 0.0012(19)
C43 0.047(3) 0.033(3) 0.044(3) 0.008(2) 0.019(2) 0.003(2)
C44 0.069(3) 0.033(3) 0.051(3) -0.004(2) 0.027(3) 0.001(2)
C34 0.052(3) 0.075(4) 0.053(3) -0.017(3) 0.021(3) 0.003(3)
C46 0.054(3) 0.051(3) 0.055(3) -0.001(3) 0.028(3) -0.014(2)
C47 0.051(3) 0.040(3) 0.044(3) 0.000(2) 0.024(2) 0.001(2)
C36 0.042(2) 0.041(3) 0.034(3) -0.001(2) 0.010(2) 0.006(2)
C41 0.043(3) 0.057(3) 0.050(3) 0.006(3) 0.011(2) 0.001(2)
C40 0.051(3) 0.078(4) 0.062(4) 0.002(3) 0.012(3) -0.010(3)
C39 0.039(3) 0.087(5) 0.086(5) -0.009(4) 0.008(3) 0.006(3)
C38 0.055(4) 0.070(4) 0.085(5) -0.001(4) -0.009(3) 0.020(3)
C37 0.055(3) 0.045(3) 0.060(4) -0.001(3) 0.001(3) 0.007(2)
C45 0.065(3) 0.038(3) 0.051(3) 0.001(2) 0.014(3) -0.013(2)

loop_
_atom_type_symbol
_atom_type_description
_atom_type_scat_dispersion_real
_atom_type_scat_dispersion_imag
_atom_type_scat_source
C C 0.0033 0.0016 'International Tables Vol C Tables 4.2.6.8 and 6.1.1.4'
H H 0.0000 0.0000 'International Tables Vol C Tables 4.2.6.8 and 6.1.1.4'
B B 0.0013 0.0007 'International Tables Vol C Tables 4.2.6.8 and 6.1.1.4'
P P 0.1023 0.0942 'International Tables Vol C Tables 4.2.6.8 and 6.1.1.4'
S S 0.1246 0.1234 'International Tables Vol C Tables 4.2.6.8 and 6.1.1.4'
Pd Pd -0.9988 1.0072 'International Tables Vol C Tables 4.2.6.8 and 6.1.1.4'

loop_
_geom_angle_atom_site_label_1
_geom_angle_atom_site_label_2
_geom_angle_atom_site_label_3
_geom_angle
C42 Pd S 114.22(11)
C42 Pd B 40.07(16)
S Pd B 79.67(12)
C42 Pd C43 36.48(14)
S Pd C43 147.41(12)
B Pd C43 67.74(16)
C42 Pd P 145.11(12)
S Pd P 85.04(4)
B Pd P 162.02(12)
C43 Pd P 127.05(12)
C11 S C12 97.70(18)
C11 S Pd 101.05(14)
C12 S Pd 101.37(14)
C30 P C24 104.7(2)
C30 P C4 105.27(19)
C24 P C4 101.39(19)
C30 P Pd 117.54(14)
C24 P Pd 125.18(16)
C4 P Pd 99.52(13)
C30 P B 120.66(15)
C24 P B 128.00(17)
C4 P B 90.57(14)
Pd P B 8.94(6)
C42 B C36 121.7(4)
C42 B C5 118.7(4)
C36 B C5 117.8(4)
C42 B Pd 65.8(2)
C36 B Pd 111.4(3)
C5 B Pd 105.1(3)
C42 B P 70.2(2)
C36 B P 116.5(3)
C5 B P 96.1(2)
Pd B P 9.03(6)
C10 C1 C2 122.6(4)
C10 C1 H1 118.7
C2 C1 H1 118.7
C2S C1S H1SA 109.5
C2S C1S H1SB 109.5
H1SA C1S H1SB 109.5
C2S C1S H1SC 109.5
H1SA C1S H1SC 109.5
H1SB C1S H1SC 109.5
C2T C1T H1TA 109.5
C2T C1T H1TB 109.5
H1TA C1T H1TB 109.5
C2T C1T H1TC 109.5
H1TA C1T H1TC 109.5
H1TB C1T H1TC 109.5
C3 C2 C1 118.1(4)
C3 C2 C16 122.5(4)
C1 C2 C16 119.4(4)
C3S C2S C7S 120.0(4)
C3S C2S C1S 114.9(7)
C7S C2S C1S 124.8(7)
C3T C2T C7T 120.0(4)
C3T C2T C1T 110.5(9)
C7T C2T C1T 129.1(9)
C2 C3 C4 122.0(4)
C2 C3 H3 119.0
C4 C3 H3 119.0
C2S C3S C4S 119.6(4)
C2S C3S H3SA 120.2
C4S C3S H3SA 120.2
C2T C3T C4T 119.7(4)
C2T C3T H3TA 120.2
C4T C3T H3TA 120.2
C3 C4 C11 118.7(4)
C3 C4 P 122.3(3)
C11 C4 P 118.6(3)
C5S C4S C3S 121.0(3)
C5S C4S H4SA 119.5
C3S C4S H4SA 119.5
C5T C4T C3T 120.9(3)
C5T C4T H4TA 119.6
C3T C4T H4TA 119.6
C6 C5 C12 115.8(3)
C6 C5 B 123.5(4)
C12 C5 B 120.4(3)
C4S C5S C6S 119.4(4)
C4S C5S H5SA 120.3
C6S C5S H5SA 120.3
C4T C5T C6T 119.5(4)
C4T C5T H5TA 120.3
C6T C5T H5TA 120.3
C5 C6 C7 122.1(4)
C5 C6 H6 118.9
C7 C6 H6 118.9
C5S C6S C7S 120.0(4)
C5S C6S H6SA 120.0
C7S C6S H6SA 120.0
C5T C6T C7T 120.4(3)
C5T C6T H6TA 119.8
C7T C6T H6TA 119.8
C8 C7 C6 118.7(4)
C8 C7 C20A 120.6(4)
C6 C7 C20A 120.7(4)
C2S C7S C6S 120.0(3)
C2S C7S H7SA 120.0
C6S C7S H7SA 120.0
C2T C7T C6T 119.6(3)
C2T C7T H7TA 120.2
C6T C7T H7TA 120.2
C13 C8 C7 122.0(4)
C13 C8 H8 119.0
C7 C8 H8 119.0
C15 C9 C13 111.0(3)
C15 C9 C10 111.4(3)
C13 C9 C10 108.0(3)
C15 C9 C14 107.0(4)
C13 C9 C14 110.0(3)
C10 C9 C14 109.6(3)
C1 C10 C11 116.9(4)
C1 C10 C9 123.0(4)
C11 C10 C9 120.1(4)
C4 C11 C10 121.6(4)
C4 C11 S 119.2(3)
C10 C11 S 119.0(3)
C13 C12 C5 125.2(4)
C13 C12 S 120.0(3)
C5 C12 S 114.8(3)
C8 C13 C12 116.1(4)
C8 C13 C9 124.2(4)
C12 C13 C9 119.7(4)
C9 C14 H14C 109.5
C9 C14 H14B 109.5
H14C C14 H14B 109.5
C9 C14 H14A 109.5
H14C C14 H14A 109.5
H14B C14 H14A 109.5
C9 C15 H15C 109.5
C9 C15 H15B 109.4
H15C C15 H15B 109.5
C9 C15 H15A 109.5
H15C C15 H15A 109.5
H15B C15 H15A 109.5
C19 C16 C18 109.6(5)
C19 C16 C17 107.4(5)
C18 C16 C17 109.1(5)
C19 C16 C2 111.8(5)
C18 C16 C2 109.3(4)
C17 C16 C2 109.6(4)
C16 C17 H17C 109.5
C16 C17 H17B 109.5
H17C C17 H17B 109.5
C16 C17 H17A 109.5
H17C C17 H17A 109.5
H17B C17 H17A 109.5
C16 C18 H18C 109.5
C16 C18 H18B 109.5
H18C C18 H18B 109.5
C16 C18 H18A 109.5
H18C C18 H18A 109.5
H18B C18 H18A 109.5
C16 C19 H19C 109.5
C16 C19 H19B 109.5
H19C C19 H19B 109.5
C16 C19 H19A 109.5
H19C C19 H19A 109.5
H19B C19 H19A 109.5
C22A C20A C21A 109.2(7)
C22A C20A C23A 109.6(7)
C21A C20A C23A 107.1(6)
C22A C20A C7 108.0(4)
C21A C20A C7 110.3(5)
C23A C20A C7 112.6(5)
C20A C21A H21A 109.5
C20A C21A H21B 109.5
H21A C21A H21B 109.5
C20A C21A H21C 109.5
H21A C21A H21C 109.5
H21B C21A H21C 109.5
H21D C21B H21E 109.5
H21D C21B H21F 109.5
H21E C21B H21F 109.5
C20A C22A H22A 109.5
C20A C22A H22B 109.5
H22A C22A H22B 109.5
C20A C22A H22C 109.5
H22A C22A H22C 109.5
H22B C22A H22C 109.5
H22D C22B H22E 109.5
H22D C22B H22F 109.5
H22E C22B H22F 109.5
C20A C23A H23A 109.5
C20A C23A H23B 109.5
H23A C23A H23B 109.5
C20A C23A H23C 109.5
H23A C23A H23C 109.5
H23B C23A H23C 109.5
H23D C23B H23E 109.5
H23D C23B H23F 109.5
H23E C23B H23F 109.5
C25 C24 C29 119.7(5)
C25 C24 P 115.3(4)
C29 C24 P 124.7(4)
C24 C25 C26 119.3(6)
C24 C25 H25 120.3
C26 C25 H25 120.3
C27 C26 C25 119.6(6)
C27 C26 H26 120.2
C25 C26 H26 120.2
C28 C27 C26 120.9(6)
C28 C27 H27 119.5
C26 C27 H27 119.5
C27 C28 C29 119.6(5)
C27 C28 H28 120.2
C29 C28 H28 120.2
C24 C29 C28 120.8(5)
C24 C29 H29 119.6
C28 C29 H29 119.6
C31 C30 C35 119.0(4)
C31 C30 P 123.7(3)
C35 C30 P 116.8(3)
C30 C31 C32 120.2(4)
C30 C31 H31 119.9
C32 C31 H31 119.9
C33 C32 C31 120.1(5)
C33 C32 H32 119.9
C31 C32 H32 119.9
C34 C33 C32 120.4(5)
C34 C33 H33 119.8
C32 C33 H33 119.8
C34 C35 C30 119.5(5)
C34 C35 H35 120.2
C30 C35 H35 120.2
C43 C42 C47 114.4(4)
C43 C42 B 121.0(4)
C47 C42 B 123.2(4)
C43 C42 Pd 76.6(2)
C47 C42 Pd 109.1(3)
B C42 Pd 74.2(2)
C44 C43 C42 122.5(4)
C44 C43 Pd 119.9(3)
C42 C43 Pd 66.9(2)
C44 C43 H43 116.4
C42 C43 H43 120.6
Pd C43 H43 90.9
C45 C44 C43 120.3(4)
C45 C44 H44 119.8
C43 C44 H44 119.8
C33 C34 C35 120.6(5)
C33 C34 H34 119.7
C35 C34 H34 119.7
C47 C46 C45 121.5(4)
C47 C46 H46 119.3
C45 C46 H46 119.3
C46 C47 C42 122.0(4)
C46 C47 H47 119.0
C42 C47 H47 119.0
C41 C36 C37 116.1(4)
C41 C36 B 122.5(4)
C37 C36 B 121.4(4)
C40 C41 C36 122.6(5)
C40 C41 H41 118.7
C36 C41 H41 118.7
C39 C40 C41 119.5(5)
C39 C40 H40 120.2
C41 C40 H40 120.2
C38 C39 C40 119.2(5)
C38 C39 H39 120.4
C40 C39 H39 120.4
C39 C38 C37 120.9(6)
C39 C38 H38 119.5
C37 C38 H38 119.5
C38 C37 C36 121.7(5)
C38 C37 H37 119.2
C36 C37 H37 119.2
C44 C45 C46 119.0(5)
C44 C45 H45 120.5
C46 C45 H45 120.5

loop_
_geom_bond_atom_site_label_1
_geom_bond_atom_site_label_2
_geom_bond_distance
Pd C42 2.198(4)
Pd S 2.3160(11)
Pd B 2.320(5)
Pd C43 2.325(4)
Pd P 2.3425(12)
S C11 1.775(4)
S C12 1.780(4)
P C30 1.820(4)
P C24 1.828(5)
P C4 1.851(4)
P B 4.605(5)
B C42 1.552(6)
B C36 1.579(7)
B C5 1.611(6)
C1 C10 1.396(6)
C1 C2 1.402(6)
C1 H1 0.9500
C1S C2S 1.438(13)
C1S H1SA 0.9800
C1S H1SB 0.9800
C1S H1SC 0.9800
C1T C2T 1.41(2)
C1T H1TA 0.9800
C1T H1TB 0.9800
C1T H1TC 0.9800
C2 C3 1.378(5)
C2 C16 1.540(6)
C2S C3S 1.382(5)
C2S C7S 1.383(5)
C2T C3T 1.383(5)
C2T C7T 1.384(5)
C3 C4 1.391(5)
C3 H3 0.9500
C3S C4S 1.386(5)
C3S H3SA 0.9500
C3T C4T 1.391(5)
C3T H3TA 0.9500
C4 C11 1.392(5)
C4S C5S 1.379(5)
C4S H4SA 0.9500
C4T C5T 1.374(5)
C4T H4TA 0.9500
C5 C6 1.389(5)
C5 C12 1.395(5)
C5S C6S 1.380(5)
C5S H5SA 0.9500
C5T C6T 1.380(5)
C5T H5TA 0.9500
C6 C7 1.400(5)
C6 H6 0.9500
C6S C7S 1.399(5)
C6S H6SA 0.9500
C6T C7T 1.400(6)
C6T H6TA 0.9500
C7 C8 1.398(6)
C7 C20A 1.545(5)
C7S H7SA 0.9500
C7T H7TA 0.9500
C8 C13 1.390(5)
C8 H8 0.9500
C9 C15 1.531(5)
C9 C13 1.543(6)
C9 C10 1.544(6)
C9 C14 1.556(6)
C10 C11 1.414(5)
C12 C13 1.393(5)
C14 H14C 0.9800
C14 H14B 0.9800
C14 H14A 0.9800
C15 H15C 0.9799
C15 H15B 0.9800
C15 H15A 0.9800
C16 C19 1.516(8)
C16 C18 1.528(8)
C16 C17 1.535(7)
C17 H17C 0.9800
C17 H17B 0.9800
C17 H17A 0.9800
C18 H18C 0.9800
C18 H18B 0.9800
C18 H18A 0.9800
C19 H19C 0.9800
C19 H19B 0.9800
C19 H19A 0.9800
C20A C22A 1.500(11)
C20A C21A 1.502(11)
C20A C23A 1.519(11)
C21A H21A 0.9800
C21A H21B 0.9800
C21A H21C 0.9800
C21B H21D 0.9800
C21B H21E 0.9800
C21B H21F 0.9800
C22A H22A 0.9800
C22A H22B 0.9800
C22A H22C 0.9800
C22B H22D 0.9800
C22B H22E 0.9800
C22B H22F 0.9800
C23A H23A 0.9800
C23A H23B 0.9800
C23A H23C 0.9800
C23B H23D 0.9800
C23B H23E 0.9800
C23B H23F 0.9800
C24 C25 1.375(7)
C24 C29 1.377(6)
C25 C26 1.414(8)
C25 H25 0.9500
C26 C27 1.369(8)
C26 H26 0.9500
C27 C28 1.363(7)
C27 H27 0.9500
C28 C29 1.384(7)
C28 H28 0.9500
C29 H29 0.9500
C30 C31 1.384(6)
C30 C35 1.397(6)
C31 C32 1.392(6)
C31 H31 0.9500
C32 C33 1.367(7)
C32 H32 0.9500
C33 C34 1.361(7)
C33 H33 0.9500
C35 C34 1.391(6)
C35 H35 0.9500
C42 C43 1.421(6)
C42 C47 1.432(6)
C43 C44 1.402(6)
C43 H43 0.8890
C44 C45 1.366(6)
C44 H44 0.9500
C34 H34 0.9500
C46 C47 1.368(6)
C46 C45 1.394(7)
C46 H46 0.9500
C47 H47 0.9500
C36 C41 1.388(6)
C36 C37 1.399(6)
C41 C40 1.386(7)
C41 H41 0.9500
C40 C39 1.379(8)
C40 H40 0.9500
C39 C38 1.372(8)
C39 H39 0.9500
C38 C37 1.374(7)
C38 H38 0.9500
C37 H37 0.9500
C45 H45 0.9500

loop_
_geom_torsion_atom_site_label_1
_geom_torsion_atom_site_label_2
_geom_torsion_atom_site_label_3
_geom_torsion_atom_site_label_4
_geom_torsion
C42 Pd S C11 -114.80(17)
B Pd S C11 -135.58(18)
C43 Pd S C11 -135.8(2)
P Pd S C11 34.93(13)
C42 Pd S C12 -14.53(18)
B Pd S C12 -35.30(18)
C43 Pd S C12 -35.6(3)
P Pd S C12 135.21(14)
C42 Pd P C30 -152.5(2)
S Pd P C30 80.98(17)
B Pd P C30 112.7(4)
C43 Pd P C30 -105.2(2)
C42 Pd P C24 -16.6(3)
S Pd P C24 -143.18(18)
B Pd P C24 -111.5(4)
C43 Pd P C24 30.6(2)
C42 Pd P C4 94.7(2)
S Pd P C4 -31.88(12)
B Pd P C4 -0.2(4)
C43 Pd P C4 141.90(18)
C42 Pd P B 94.8(4)
S Pd P B -31.7(4)
C43 Pd P B 142.1(4)
S Pd B C42 149.8(2)
C43 Pd B C42 -30.3(2)
P Pd B C42 117.7(4)
C42 Pd B C36 116.3(4)
S Pd B C36 -93.9(3)
C43 Pd B C36 86.0(3)
P Pd B C36 -126.0(4)
C42 Pd B C5 -115.1(4)
S Pd B C5 34.8(2)
C43 Pd B C5 -145.4(3)
P Pd B C5 2.6(6)
C42 Pd B P -117.7(4)
S Pd B P 32.1(4)
C43 Pd B P -148.0(4)
C30 P B C42 -131.1(3)
C24 P B C42 15.7(3)
C4 P B C42 120.7(3)
Pd P B C42 -59.1(4)
C30 P B C36 -14.7(4)
C24 P B C36 132.2(3)
C4 P B C36 -122.9(3)
Pd P B C36 57.3(4)
C30 P B C5 110.6(3)
C24 P B C5 -102.6(3)
C4 P B C5 2.4(3)
Pd P B C5 -177.4(6)
C30 P B Pd -72.0(4)
C24 P B Pd 74.8(4)
C4 P B Pd 179.8(4)
C10 C1 C2 C3 1.0(6)
C10 C1 C2 C16 -179.8(4)
C1 C2 C3 C4 1.6(6)
C16 C2 C3 C4 -177.5(4)
C7S C2S C3S C4S 0.1(6)
C1S C2S C3S C4S 173.8(7)
C7T C2T C3T C4T 0.1(6)
C1T C2T C3T C4T -173.5(10)
C2 C3 C4 C11 -3.9(6)
C2 C3 C4 P 169.0(3)
C30 P C4 C3 88.4(3)
C24 P C4 C3 -20.5(4)
Pd P C4 C3 -149.5(3)
B P C4 C3 -149.5(3)
C30 P C4 C11 -98.7(3)
C24 P C4 C11 152.4(3)
Pd P C4 C11 23.4(3)
B P C4 C11 23.4(3)
C2S C3S C4S C5S 0.4(6)
C2T C3T C4T C5T 0.2(6)
C42 B C5 C6 79.0(5)
C36 B C5 C6 -86.0(5)
Pd B C5 C6 149.3(3)
P B C5 C6 149.7(3)
C42 B C5 C12 -96.1(5)
C36 B C5 C12 99.0(5)
Pd B C5 C12 -25.8(4)
P B C5 C12 -25.3(4)
C3S C4S C5S C6S 0.0(6)
C3T C4T C5T C6T 0.1(6)
C12 C5 C6 C7 3.7(6)
B C5 C6 C7 -171.5(4)
C4S C5S C6S C7S -0.7(6)
C4T C5T C6T C7T -0.7(6)
C5 C6 C7 C8 -1.6(6)
C5 C6 C7 C20A 177.2(4)
C3S C2S C7S C6S -0.9(6)
C1S C2S C7S C6S -173.9(8)
C5S C6S C7S C2S 1.2(6)
C3T C2T C7T C6T -0.7(6)
C1T C2T C7T C6T 171.6(12)
C5T C6T C7T C2T 1.0(6)
C6 C7 C8 C13 -1.1(6)
C20A C7 C8 C13 -179.9(4)
C2 C1 C10 C11 -1.2(6)
C2 C1 C10 C9 -178.8(4)
C15 C9 C10 C1 6.7(6)
C13 C9 C10 C1 128.8(4)
C14 C9 C10 C1 -111.4(4)
C15 C9 C10 C11 -170.7(4)
C13 C9 C10 C11 -48.7(5)
C14 C9 C10 C11 71.1(5)
C3 C4 C11 C10 3.7(6)
P C4 C11 C10 -169.5(3)
C3 C4 C11 S 178.7(3)
P C4 C11 S 5.6(4)
C1 C10 C11 C4 -1.2(6)
C9 C10 C11 C4 176.4(4)
C1 C10 C11 S -176.3(3)
C9 C10 C11 S 1.3(5)
C12 S C11 C4 -135.2(3)
Pd S C11 C4 -32.0(3)
C12 S C11 C10 40.0(4)
Pd S C11 C10 143.3(3)
C6 C5 C12 C13 -3.5(6)
B C5 C12 C13 171.9(4)
C6 C5 C12 S 178.9(3)
B C5 C12 S -5.7(5)
C11 S C12 C13 -41.1(4)
Pd S C12 C13 -144.1(3)
C11 S C12 C5 136.6(3)
Pd S C12 C5 33.6(3)
C7 C8 C13 C12 1.3(6)
C7 C8 C13 C9 179.8(4)
C5 C12 C13 C8 1.0(6)
S C12 C13 C8 178.5(3)
C5 C12 C13 C9 -177.5(4)
S C12 C13 C9 -0.1(5)
C15 C9 C13 C8 -8.2(6)
C10 C9 C13 C8 -130.5(4)
C14 C9 C13 C8 110.0(4)
C15 C9 C13 C12 170.2(4)
C10 C9 C13 C12 47.9(5)
C14 C9 C13 C12 -71.6(5)
C3 C2 C16 C19 11.1(6)
C1 C2 C16 C19 -168.0(5)
C3 C2 C16 C18 -110.4(5)
C1 C2 C16 C18 70.5(6)
C3 C2 C16 C17 130.1(5)
C1 C2 C16 C17 -49.0(6)
C8 C7 C20A C22A -116.1(7)
C6 C7 C20A C22A 65.1(7)
C8 C7 C20A C21A 124.6(7)
C6 C7 C20A C21A -54.1(7)
C8 C7 C20A C23A 5.0(8)
C6 C7 C20A C23A -173.8(6)
C30 P C24 C25 157.3(4)
C4 P C24 C25 -93.4(4)
Pd P C24 C25 17.0(5)
B P C24 C25 6.4(5)
C30 P C24 C29 -28.6(5)
C4 P C24 C29 80.7(4)
Pd P C24 C29 -168.9(3)
B P C24 C29 -179.5(3)
C29 C24 C25 C26 -2.7(8)
P C24 C25 C26 171.7(5)
C24 C25 C26 C27 1.4(9)
C25 C26 C27 C28 0.0(10)
C26 C27 C28 C29 -0.1(9)
C25 C24 C29 C28 2.6(8)
P C24 C29 C28 -171.2(4)
C27 C28 C29 C24 -1.2(8)
C24 P C30 C31 121.2(4)
C4 P C30 C31 14.7(4)
Pd P C30 C31 -94.9(4)
B P C30 C31 -85.3(4)
C24 P C30 C35 -65.8(4)
C4 P C30 C35 -172.3(3)
Pd P C30 C35 78.1(4)
B P C30 C35 87.7(4)
C35 C30 C31 C32 -1.5(7)
P C30 C31 C32 171.3(4)
C30 C31 C32 C33 1.9(7)
C31 C32 C33 C34 -0.7(8)
C31 C30 C35 C34 0.1(7)
P C30 C35 C34 -173.2(4)
C36 B C42 C43 -37.9(6)
C5 B C42 C43 157.7(4)
Pd B C42 C43 63.1(4)
P B C42 C43 71.6(4)
C36 B C42 C47 156.2(4)
C5 B C42 C47 -8.1(6)
Pd B C42 C47 -102.7(4)
P B C42 C47 -94.2(4)
C36 B C42 Pd -101.1(4)
C5 B C42 Pd 94.6(4)
P B C42 Pd 8.50(6)
S Pd C42 C43 -161.0(2)
B Pd C42 C43 -128.2(4)
P Pd C42 C43 80.3(3)
S Pd C42 C47 87.4(3)
B Pd C42 C47 120.3(4)
C43 Pd C42 C47 -111.5(4)
P Pd C42 C47 -31.2(4)
S Pd C42 B -32.8(3)
C43 Pd C42 B 128.2(4)
P Pd C42 B -151.5(2)
C47 C42 C43 C44 -6.7(6)
B C42 C43 C44 -173.7(4)
Pd C42 C43 C44 -111.8(4)
C47 C42 C43 Pd 105.1(4)
B C42 C43 Pd -61.9(4)
C42 Pd C43 C44 115.3(5)
S Pd C43 C44 148.7(3)
B Pd C43 C44 148.5(4)
P Pd C43 C44 -19.7(4)
S Pd C43 C42 33.4(4)
B Pd C43 C42 33.1(3)
P Pd C43 C42 -135.0(2)
C42 C43 C44 C45 3.8(7)
Pd C43 C44 C45 -76.4(5)
C32 C33 C34 C35 -0.7(8)
C30 C35 C34 C33 1.1(8)
C45 C46 C47 C42 -2.1(8)
C43 C42 C47 C46 5.8(6)
B C42 C47 C46 172.5(4)
Pd C42 C47 C46 89.4(5)
C42 B C36 C41 147.6(4)
C5 B C36 C41 -47.9(6)
Pd B C36 C41 73.6(5)
P B C36 C41 65.5(5)
C42 B C36 C37 -35.2(6)
C5 B C36 C37 129.2(5)
Pd B C36 C37 -109.2(4)
P B C36 C37 -117.4(4)
C37 C36 C41 C40 2.0(7)
B C36 C41 C40 179.3(5)
C36 C41 C40 C39 -2.8(8)
C41 C40 C39 C38 1.1(9)
C40 C39 C38 C37 1.3(10)
C39 C38 C37 C36 -2.1(9)
C41 C36 C37 C38 0.4(7)
B C36 C37 C38 -176.9(5)
C43 C44 C45 C46 0.4(7)
C47 C46 C45 C44 -1.3(8)
